data_7708886
loop_
_publ_author_name
'Dong, Yubao'
'Zhu, Li'
'Yin, Bing'
'Zhu, Xinrui'
'Li, Dongfeng'

_publ_section_title
;
 Regulating the magnetic properties of seven-coordinated Dy(III)
 single-ion magnets through the effect of positional isomers on axial
 crystal-field.
;
_journal_name_full 'Dalton transactions (Cambridge, England : 2003)'
_journal_paper_doi 10.1039/d1dt02925h
_journal_year 2021
_chemical_formula_moiety 'C30 H32 Cl Dy N4 O4'
_chemical_formula_sum 'C30 H32 Cl Dy N4 O4'
_chemical_formula_weight 710.54
_space_group_crystal_system orthorhombic
_space_group_IT_number 60
_space_group_name_Hall '-P 2n 2ab'
_space_group_name_H-M_alt 'P b c n'
_atom_sites_solution_hydrogens geom
_audit_creation_date 2020-11-02
_audit_creation_method
;
Olex2 1.3-alpha
(compiled 2019.04.09 svn.r3586 for OlexSys, GUI svn.r5731)
;
_audit_update_record
;
2021-03-19 deposited with the CCDC.	2021-11-01 downloaded from the CCDC.
;
_cell_angle_alpha 90
_cell_angle_beta 90
_cell_angle_gamma 90
_cell_formula_units_Z 4
_cell_length_a 8.6217(12)
_cell_length_b 17.052(2)
_cell_length_c 19.783(3)
_cell_measurement_reflns_used 9887
_cell_measurement_temperature 296.15
_cell_measurement_theta_max 28.00
_cell_measurement_theta_min 2.39
_cell_volume 2908.4(7)
_computing_cell_refinement 'SAINT v7.68A (Bruker, 2009)'
_computing_data_reduction 'SAINT v7.68A (Bruker, 2009)'
_computing_molecular_graphics 'Olex2 (Dolomanov et al., 2009)'
_computing_publication_material 'Olex2 (Dolomanov et al., 2009)'
_computing_structure_refinement 'ShelXL (Sheldrick, 2015)'
_computing_structure_solution 'SHELXT 2018/2 (Sheldrick, 2018)'
_diffrn_ambient_temperature 296.15
_diffrn_measured_fraction_theta_full 0.998
_diffrn_measured_fraction_theta_max 0.999
_diffrn_measurement_device_type 'Bruker APEX-II CCD'
_diffrn_measurement_method '\f and \w scans'
_diffrn_radiation_monochromator graphite
_diffrn_radiation_type MoK\a
_diffrn_radiation_wavelength 0.71073
_diffrn_reflns_av_R_equivalents 0.0299
_diffrn_reflns_av_unetI/netI 0.0201
_diffrn_reflns_Laue_measured_fraction_full 0.998
_diffrn_reflns_Laue_measured_fraction_max 0.999
_diffrn_reflns_limit_h_max 10
_diffrn_reflns_limit_h_min -11
_diffrn_reflns_limit_k_max 22
_diffrn_reflns_limit_k_min -22
_diffrn_reflns_limit_l_max 26
_diffrn_reflns_limit_l_min -23
_diffrn_reflns_number 24106
_diffrn_reflns_point_group_measured_fraction_full 0.998
_diffrn_reflns_point_group_measured_fraction_max 0.999
_diffrn_reflns_theta_full 25.242
_diffrn_reflns_theta_max 28.011
_diffrn_reflns_theta_min 2.059
_diffrn_standards_number 0
_exptl_absorpt_coefficient_mu 2.703
_exptl_absorpt_correction_T_max 0.7456
_exptl_absorpt_correction_T_min 0.4718
_exptl_absorpt_correction_type multi-scan
_exptl_absorpt_process_details
;
SADABS-2008/1 (Bruker,2008) was used for absorption correction.
wR2(int) was 0.0952 before and 0.0482 after correction.
The Ratio of minimum to maximum transmission is 0.6328.
The \l/2 correction factor is 0.0015.
;
_exptl_crystal_colour colourless
_exptl_crystal_colour_primary colourless
_exptl_crystal_density_diffrn 1.623
_exptl_crystal_description block
_exptl_crystal_F_000 1420
_exptl_crystal_size_max 0.2
_exptl_crystal_size_mid 0.1
_exptl_crystal_size_min 0.1
_refine_diff_density_max 0.712
_refine_diff_density_min -0.851
_refine_diff_density_rms 0.076
_refine_ls_extinction_coef 0.00067(9)
_refine_ls_extinction_expression Fc^*^=kFc[1+0.001xFc^2^\l^3^/sin(2\q)]^-1/4^
_refine_ls_extinction_method 'SHELXL-2018/3 (Sheldrick 2018)'
_refine_ls_goodness_of_fit_ref 1.257
_refine_ls_hydrogen_treatment constr
_refine_ls_matrix_type full
_refine_ls_number_parameters 184
_refine_ls_number_reflns 3528
_refine_ls_number_restraints 0
_refine_ls_restrained_S_all 1.257
_refine_ls_R_factor_all 0.0431
_refine_ls_R_factor_gt 0.0279
_refine_ls_shift/su_max 0.001
_refine_ls_shift/su_mean 0.000
_refine_ls_structure_factor_coef Fsqd
_refine_ls_weighting_details 'w=1/[\s^2^(Fo^2^)+4.8730P] where P=(Fo^2^+2Fc^2^)/3'
_refine_ls_weighting_scheme calc
_refine_ls_wR_factor_gt 0.0559
_refine_ls_wR_factor_ref 0.0641
_reflns_Friedel_coverage 0.000
_reflns_number_gt 2658
_reflns_number_total 3528
_reflns_threshold_expression 'I > 2\s(I)'
_cod_data_source_file d1dt02925h2.cif
_cod_data_source_block mo_200803f_0m
_cod_original_cell_volume 2908.5(7)
_cod_database_code 7708886
_shelx_shelxl_version_number 2018/3
_shelx_space_group_comment
;
The symmetry employed for this shelxl refinement is uniquely defined
by the following loop, which should always be used as a source of
symmetry information in preference to the above space-group names.
They are only intended as comments.
;
_shelx_estimated_absorpt_t_max 0.774
_shelx_estimated_absorpt_t_min 0.614
_olex2_refinement_description
;
1. Fixed Uiso
 At 1.2 times of:
  All C(H) groups, All C(H,H) groups
 At 1.5 times of:
  All C(H,H,H) groups
2.a Secondary CH2 refined with riding coordinates:
 C6(H6A,H6B), C7(H7A,H7B), C8(H8A,H8B)
2.b Aromatic/amide H refined with riding coordinates:
 C1(H1), C2(H2), C3(H3), C4(H4), C10(H10), C12(H12), C13(H13)
2.c Idealised Me refined as rotating group:
 C15(H15A,H15B,H15C)
;
_olex2_submission_special_instructions 'No special instructions were received'

loop_
_space_group_symop_operation_xyz
'x, y, z'
'-x+1/2, -y+1/2, z+1/2'
'-x, y, -z+1/2'
'x+1/2, -y+1/2, -z'
'-x, -y, -z'
'x-1/2, y-1/2, -z-1/2'
'x, -y, z-1/2'
'-x-1/2, y-1/2, z'

loop_
_atom_site_label
_atom_site_type_symbol
_atom_site_fract_x
_atom_site_fract_y
_atom_site_fract_z
_atom_site_U_iso_or_equiv
_atom_site_adp_type
_atom_site_occupancy
_atom_site_site_symmetry_order
_atom_site_calc_flag
_atom_site_refinement_flags_posn
_atom_site_refinement_flags_adp
_atom_site_refinement_flags_occupancy
_atom_site_disorder_assembly
_atom_site_disorder_group
Dy1 Dy 0.000000 0.28204(2) 0.250000 0.03449(8) Uani 1 2 d S T P . .
Cl1 Cl 0.000000 0.12581(6) 0.250000 0.0506(3) Uani 1 2 d S T P . .
O1 O 0.1139(3) 0.30687(13) 0.34514(12) 0.0455(6) Uani 1 1 d . . . . .
O2 O 0.3175(5) 0.57316(19) 0.47791(15) 0.0859(11) Uani 1 1 d . . . . .
N1 N 0.2484(4) 0.25724(16) 0.17993(16) 0.0472(7) Uani 1 1 d . . . . .
N2 N 0.1589(3) 0.40606(14) 0.22226(14) 0.0352(6) Uani 1 1 d . . . . .
C1 C 0.3236(5) 0.1885(2) 0.1746(2) 0.0633(12) Uani 1 1 d . . . . .
H1 H 0.281762 0.144969 0.196234 0.076 Uiso 1 1 calc R . . . .
C2 C 0.4591(5) 0.1792(2) 0.1388(3) 0.0671(13) Uani 1 1 d . . . . .
H2 H 0.507250 0.130499 0.136411 0.081 Uiso 1 1 calc R . . . .
C3 C 0.5219(5) 0.2428(2) 0.1070(2) 0.0591(11) Uani 1 1 d . . . . .
H3 H 0.613948 0.238221 0.082786 0.071 Uiso 1 1 calc R . . . .
C4 C 0.4461(5) 0.3141(2) 0.11132(18) 0.0464(8) Uani 1 1 d . . . . .
H4 H 0.486018 0.358119 0.089692 0.056 Uiso 1 1 calc R . . . .
C5 C 0.3107(4) 0.31909(19) 0.14810(17) 0.0401(7) Uani 1 1 d . . . . .
C6 C 0.2244(4) 0.39559(19) 0.15363(17) 0.0417(8) Uani 1 1 d . . . . .
H6A H 0.294388 0.438590 0.143647 0.050 Uiso 1 1 calc R . . . .
H6B H 0.141151 0.396638 0.120653 0.050 Uiso 1 1 calc R . . . .
C7 C 0.0621(4) 0.47800(17) 0.22254(19) 0.0414(8) Uani 1 1 d . . . . .
H7A H 0.012282 0.483353 0.178828 0.050 Uiso 1 1 calc R . . . .
H7B H 0.128866 0.523196 0.228935 0.050 Uiso 1 1 calc R . . . .
C8 C 0.2933(4) 0.4140(2) 0.26991(17) 0.0404(8) Uani 1 1 d . . . . .
H8A H 0.357176 0.457456 0.254915 0.048 Uiso 1 1 calc R . . . .
H8B H 0.355779 0.366798 0.266844 0.048 Uiso 1 1 calc R . . . .
C9 C 0.2519(4) 0.4270(2) 0.34269(17) 0.0402(7) Uani 1 1 d . . . . .
C10 C 0.3044(4) 0.4951(2) 0.37499(18) 0.0459(8) Uani 1 1 d . . . . .
H10 H 0.360244 0.532396 0.350817 0.055 Uiso 1 1 calc R . . . .
C11 C 0.2734(5) 0.5069(2) 0.4426(2) 0.0566(10) Uani 1 1 d . . . . .
C12 C 0.1912(6) 0.4500(2) 0.4781(2) 0.0622(11) Uani 1 1 d . . . . .
H12 H 0.170961 0.457360 0.523829 0.075 Uiso 1 1 calc R . . . .
C13 C 0.1392(5) 0.3827(2) 0.44625(19) 0.0536(10) Uani 1 1 d . . . . .
H13 H 0.084513 0.345399 0.470902 0.064 Uiso 1 1 calc R . . . .
C14 C 0.1677(4) 0.3700(2) 0.37762(18) 0.0421(8) Uani 1 1 d . . . . .
C15 C 0.4072(8) 0.6286(3) 0.4424(2) 0.0934(19) Uani 1 1 d . . . . .
H15A H 0.351653 0.645616 0.403004 0.140 Uiso 1 1 calc GR . . . .
H15B H 0.503662 0.605187 0.429011 0.140 Uiso 1 1 calc GR . . . .
H15C H 0.427459 0.672898 0.471084 0.140 Uiso 1 1 calc GR . . . .

loop_
_atom_site_aniso_label
_atom_site_aniso_U_11
_atom_site_aniso_U_22
_atom_site_aniso_U_33
_atom_site_aniso_U_23
_atom_site_aniso_U_13
_atom_site_aniso_U_12
Dy1 0.03696(12) 0.02100(10) 0.04552(13) 0.000 -0.00147(11) 0.000
Cl1 0.0616(8) 0.0218(4) 0.0683(8) 0.000 0.0026(8) 0.000
O1 0.0472(14) 0.0361(12) 0.0530(14) 0.0050(10) -0.0068(12) -0.0081(11)
O2 0.135(3) 0.068(2) 0.0543(18) -0.0192(15) 0.001(2) -0.034(2)
N1 0.0458(17) 0.0342(14) 0.0616(18) 0.0059(13) 0.0089(15) 0.0046(13)
N2 0.0347(15) 0.0270(12) 0.0439(14) 0.0017(11) -0.0027(12) 0.0004(11)
C1 0.056(3) 0.0381(19) 0.096(3) 0.012(2) 0.019(2) 0.0095(18)
C2 0.058(3) 0.043(2) 0.101(4) 0.001(2) 0.019(2) 0.0135(18)
C3 0.053(3) 0.058(2) 0.066(2) -0.0087(19) 0.014(2) -0.0013(19)
C4 0.050(2) 0.0428(18) 0.047(2) -0.0026(15) 0.0028(17) -0.0065(16)
C5 0.0427(19) 0.0354(16) 0.0421(18) -0.0019(14) -0.0032(15) -0.0009(15)
C6 0.044(2) 0.0357(16) 0.0457(19) 0.0075(14) 0.0000(16) -0.0015(15)
C7 0.0401(18) 0.0244(14) 0.060(2) 0.0059(13) -0.0020(17) -0.0020(13)
C8 0.0289(16) 0.0390(16) 0.053(2) -0.0013(14) -0.0015(14) -0.0027(14)
C9 0.0363(18) 0.0408(17) 0.0436(18) -0.0014(14) -0.0058(15) 0.0011(14)
C10 0.047(2) 0.0411(17) 0.050(2) -0.0023(15) -0.0059(17) -0.0058(16)
C11 0.070(3) 0.049(2) 0.051(2) -0.0068(17) -0.009(2) -0.005(2)
C12 0.081(3) 0.063(3) 0.042(2) -0.0053(18) -0.002(2) -0.005(2)
C13 0.058(2) 0.054(2) 0.049(2) 0.0088(17) -0.0019(19) -0.0077(19)
C14 0.0371(18) 0.0399(17) 0.049(2) 0.0038(15) -0.0084(16) -0.0029(14)
C15 0.153(6) 0.061(3) 0.066(3) -0.010(2) -0.020(3) -0.037(3)

loop_
_atom_type_symbol
_atom_type_description
_atom_type_scat_dispersion_real
_atom_type_scat_dispersion_imag
_atom_type_scat_source
C C 0.0033 0.0016 'International Tables Vol C Tables 4.2.6.8 and 6.1.1.4'
H H 0.0000 0.0000 'International Tables Vol C Tables 4.2.6.8 and 6.1.1.4'
Cl Cl 0.1484 0.1585 'International Tables Vol C Tables 4.2.6.8 and 6.1.1.4'
Dy Dy -0.1892 4.4098 'International Tables Vol C Tables 4.2.6.8 and 6.1.1.4'
N N 0.0061 0.0033 'International Tables Vol C Tables 4.2.6.8 and 6.1.1.4'
O O 0.0106 0.0060 'International Tables Vol C Tables 4.2.6.8 and 6.1.1.4'

loop_
_geom_angle_atom_site_label_1
_geom_angle_atom_site_label_2
_geom_angle_atom_site_label_3
_geom_angle
_geom_angle_site_symmetry_1
_geom_angle_site_symmetry_3
_geom_angle_publ_flag
O1 Dy1 Cl1 101.28(6) . . ?
O1 Dy1 Cl1 101.28(6) 3 . ?
O1 Dy1 O1 157.44(12) 3 . ?
O1 Dy1 N1 86.64(10) . 3 ?
O1 Dy1 N1 86.64(10) 3 . ?
O1 Dy1 N1 97.04(10) . . ?
O1 Dy1 N1 97.04(10) 3 3 ?
O1 Dy1 N2 84.00(9) 3 . ?
O1 Dy1 N2 77.51(9) 3 3 ?
O1 Dy1 N2 77.51(9) . . ?
O1 Dy1 N2 84.00(9) . 3 ?
N1 Dy1 Cl1 80.59(6) . . ?
N1 Dy1 Cl1 80.59(6) 3 . ?
N1 Dy1 N1 161.17(13) . 3 ?
N2 Dy1 Cl1 145.08(6) 3 . ?
N2 Dy1 Cl1 145.08(6) . . ?
N2 Dy1 N1 65.17(9) . . ?
N2 Dy1 N1 65.16(9) 3 3 ?
N2 Dy1 N1 133.49(9) 3 . ?
N2 Dy1 N1 133.49(9) . 3 ?
N2 Dy1 N2 69.83(12) 3 . ?
C14 O1 Dy1 137.1(2) . . ?
C11 O2 C15 116.7(3) . . ?
C1 N1 Dy1 125.8(3) . . ?
C5 N1 Dy1 117.1(2) . . ?
C5 N1 C1 117.1(3) . . ?
C6 N2 Dy1 107.37(18) . . ?
C6 N2 C7 108.5(3) . . ?
C6 N2 C8 107.0(3) . . ?
C7 N2 Dy1 112.22(19) . . ?
C7 N2 C8 111.0(3) . . ?
C8 N2 Dy1 110.51(18) . . ?
N1 C1 C2 123.4(4) . . ?
C3 C2 C1 118.9(4) . . ?
C2 C3 C4 118.8(4) . . ?
C5 C4 C3 119.2(4) . . ?
N1 C5 C4 122.6(3) . . ?
N1 C5 C6 116.7(3) . . ?
C4 C5 C6 120.7(3) . . ?
N2 C6 C5 111.1(3) . . ?
N2 C7 C7 113.4(2) . 3 ?
N2 C8 C9 115.7(3) . . ?
C10 C9 C8 119.0(3) . . ?
C14 C9 C8 119.7(3) . . ?
C14 C9 C10 121.3(3) . . ?
C11 C10 C9 120.0(4) . . ?
O2 C11 C12 117.1(4) . . ?
C10 C11 O2 123.8(4) . . ?
C10 C11 C12 119.1(4) . . ?
C13 C12 C11 120.9(4) . . ?
C12 C13 C14 120.9(4) . . ?
O1 C14 C9 120.2(3) . . ?
O1 C14 C13 122.1(3) . . ?
C9 C14 C13 117.7(3) . . ?

loop_
_geom_bond_atom_site_label_1
_geom_bond_atom_site_label_2
_geom_bond_distance
_geom_bond_site_symmetry_2
_geom_bond_publ_flag
Dy1 Cl1 2.6641(11) . ?
Dy1 O1 2.165(2) . ?
Dy1 O1 2.165(2) 3 ?
Dy1 N1 2.586(3) 3 ?
Dy1 N1 2.586(3) . ?
Dy1 N2 2.579(3) . ?
Dy1 N2 2.579(3) 3 ?
O1 C14 1.338(4) . ?
O2 C11 1.382(5) . ?
O2 C15 1.409(6) . ?
N1 C1 1.343(5) . ?
N1 C5 1.341(4) . ?
N2 C6 1.481(4) . ?
N2 C7 1.484(4) . ?
N2 C8 1.500(4) . ?
C1 C2 1.376(6) . ?
C2 C3 1.366(6) . ?
C3 C4 1.383(6) . ?
C4 C5 1.378(5) . ?
C5 C6 1.506(5) . ?
C7 C7 1.526(7) 3 ?
C8 C9 1.500(5) . ?
C9 C10 1.400(5) . ?
C9 C14 1.396(5) . ?
C10 C11 1.379(5) . ?
C11 C12 1.390(6) . ?
C12 C13 1.384(5) . ?
C13 C14 1.397(5) . ?
